data_1544712
loop_
_publ_author_name
'Yoshida, Masaki'
'Kondo, Mio'
'Okamura, Masaya'
'Kanaike, Mari'
'Haesuwannakij, Setsiri'
'Sakurai, Hidehiro'
'Masaoka, Shigeyuki'

_publ_section_title
;
 Fe, Ru, and Os Complexes with the Same Molecular Framework: Comparison of
 Structures, Properties and Catalytic Activities
;
_journal_name_full 'Faraday Discuss.'
_journal_paper_doi 10.1039/C6FD00227G
_journal_year 2016
_chemical_compound_source 'synthesis as described'
_chemical_formula_moiety 'C29 H25 N5 Cl1 Ru1, P1 F6'
_chemical_formula_sum 'C29 H25 Cl F6 N5 P Ru'
_chemical_formula_weight 725.03
_chemical_name_systematic
;
RuPY5Me2Cl_PF6
;
_space_group_IT_number 57
_symmetry_cell_setting orthorhombic
_symmetry_Int_Tables_number 57
_symmetry_space_group_name_Hall '-P 2c 2b'
_symmetry_space_group_name_H-M 'P b c m'
_atom_sites_solution_hydrogens geom
_audit_creation_date 2015-10-01T11:27:27-00:00
_audit_creation_method 'WinGX routine CIF_UPDATE'
_audit_update_record
;
2016-02-04 deposited with the CCDC.
2016-12-02 downloaded from the CCDC.
;
_cell_angle_alpha 90
_cell_angle_beta 90
_cell_angle_gamma 90
_cell_formula_units_Z 4
_cell_length_a 8.9368(13)
_cell_length_b 17.315(3)
_cell_length_c 20.910(3)
_cell_measurement_reflns_used 8835
_cell_measurement_temperature 123(2)
_cell_measurement_theta_max 27.47
_cell_measurement_theta_min 3.22
_cell_measurement_wavelength 0.71073
_cell_volume 3235.6(9)
_computing_cell_refinement 'CrystalClear (Rigaku Inc., 2008)'
_computing_data_collection 'CrystalClear (Rigaku Inc., 2008)'
_computing_data_reduction 'CrystalClear (Rigaku Inc., 2008)'
_computing_molecular_graphics 'ORTEP-3 for Windows (Farrugia, 2012)'
_computing_publication_material 'WinGX publication routines (Farrugia, 2012)'
_computing_structure_refinement 'SHELXL-2014 (Sheldrick, 2014)'
_computing_structure_solution 'SIR-97 (Altomare et al, 1999)'
_diffrn_ambient_temperature 123(2)
_diffrn_detector_area_resol_mean 28.57
_diffrn_measured_fraction_theta_full 0.991
_diffrn_measured_fraction_theta_max 0.993
_diffrn_measurement_device_type 'Rigaku Saturn'
_diffrn_measurement_method \w
_diffrn_orient_matrix_type d*trek
_diffrn_orient_matrix_UB_11 -0.0338
_diffrn_orient_matrix_UB_12 0.077
_diffrn_orient_matrix_UB_13 0.0738
_diffrn_orient_matrix_UB_21 0.055
_diffrn_orient_matrix_UB_22 0.0142
_diffrn_orient_matrix_UB_23 0.0104
_diffrn_orient_matrix_UB_31 -0.0018
_diffrn_orient_matrix_UB_32 0.0327
_diffrn_orient_matrix_UB_33 -0.0349
_diffrn_radiation_monochromator graphite
_diffrn_radiation_probe x-ray
_diffrn_radiation_source 'Rotating Anode'
_diffrn_radiation_type MoK\a
_diffrn_radiation_wavelength 0.71073
_diffrn_reflns_av_R_equivalents 0.0311
_diffrn_reflns_av_unetI/netI 0.0207
_diffrn_reflns_Laue_measured_fraction_full 0.991
_diffrn_reflns_Laue_measured_fraction_max 0.993
_diffrn_reflns_limit_h_max 11
_diffrn_reflns_limit_h_min -11
_diffrn_reflns_limit_k_max 22
_diffrn_reflns_limit_k_min -22
_diffrn_reflns_limit_l_max 27
_diffrn_reflns_limit_l_min -22
_diffrn_reflns_number 23789
_diffrn_reflns_point_group_measured_fraction_full 0.991
_diffrn_reflns_point_group_measured_fraction_max 0.993
_diffrn_reflns_theta_full 25.242
_diffrn_reflns_theta_max 27.471
_diffrn_reflns_theta_min 3.221
_diffrn_standards_number 0
_exptl_absorpt_coefficient_mu 0.678
_exptl_absorpt_correction_T_max 1
_exptl_absorpt_correction_T_min 0.939
_exptl_absorpt_correction_type multi-scan
_exptl_absorpt_process_details 'REQAB (Rigaku, 1998)'
_exptl_crystal_colour orange
_exptl_crystal_density_diffrn 1.488
_exptl_crystal_density_method 'not measured'
_exptl_crystal_description Block
_exptl_crystal_F_000 1456
_exptl_crystal_size_max 0.12
_exptl_crystal_size_mid 0.11
_exptl_crystal_size_min 0.06
_platon_squeeze_details
;
TITL SIR97 run in space group P b c m
CELL    8.9368   17.3150   20.9100     90.00     90.00     90.00
SPGR Pbcm
# Solvent Accessible Volume =     715.2
# Electrons Found in S.A.V. =     178.6
# Note: Atoms in Void as Cxxx and Qxxx all others
C101 0.500 1.000 0.500 !       4.35 eA-3
C102 0.582 0.084 0.421 !       3.22 eA-3
Q103 0.131 0.312 0.244 !       2.56 eA-3
C104 0.530 0.547 0.458 !       2.37 eA-3
C105 0.596 0.039 0.034 !       1.91 eA-3
Q106 0.042 0.250 0.000 !       1.72 eA-3
Q107 0.714 0.250 0.249 !       1.09 eA-3
Q108 0.869 0.031 0.249 !       0.89 eA-3
Q109 0.945 0.745 0.084 !       0.71 eA-3
Q110 0.154 0.472 0.312 !       0.67 eA-3
Q111 0.866 0.359 0.251 !       0.67 eA-3
Q112 0.873 0.922 0.249 !       0.65 eA-3
Q113 0.345 0.922 0.250 !       0.64 eA-3
Q114 0.381 0.796 0.406 !       0.62 eA-3
Q115 0.552 0.797 0.255 !       0.61 eA-3
Q116 0.114 0.548 0.189 !       0.61 eA-3
Q117 0.434 0.353 0.193 !       0.60 eA-3
Q118 0.726 0.797 0.254 !       0.59 eA-3
Q119 0.168 0.188 0.500 !       0.59 eA-3
Q120 0.191 0.594 0.245 !       0.59 eA-3
Q121 0.419 0.869 0.314 !       0.58 eA-3
Q122 0.558 0.016 0.244 !       0.57 eA-3
Q123 0.590 0.656 0.244 !       0.55 eA-3
Q124 0.444 0.656 0.246 !       0.54 eA-3
Q125 0.507 0.781 0.098 !       0.54 eA-3
Q126 0.318 0.847 0.139 !       0.53 eA-3
Q127 0.915 0.316 0.504 !       0.50 eA-3
;
_refine_diff_density_max 1.056
_refine_diff_density_min -0.473
_refine_diff_density_rms 0.069
_refine_ls_extinction_method none
_refine_ls_goodness_of_fit_ref 1.085
_refine_ls_hydrogen_treatment constr
_refine_ls_matrix_type full
_refine_ls_number_constraints 0
_refine_ls_number_parameters 215
_refine_ls_number_reflns 3796
_refine_ls_number_restraints 2
_refine_ls_restrained_S_all 1.085
_refine_ls_R_factor_all 0.0353
_refine_ls_R_factor_gt 0.0315
_refine_ls_shift/su_max 0.001
_refine_ls_shift/su_mean 0
_refine_ls_structure_factor_coef Fsqd
_refine_ls_weighting_details 'w=1/[\s^2^(Fo^2^)+(0.0366P)^2^+2.0785P] where P=(Fo^2^+2Fc^2^)/3'
_refine_ls_weighting_scheme calc
_refine_ls_wR_factor_gt 0.0712
_refine_ls_wR_factor_ref 0.0735
_reflns_Friedel_coverage 0
_reflns_number_gt 3426
_reflns_number_total 3796
_reflns_threshold_expression 'I > 2\s(I)'
_cod_data_source_file c6fd00227g2.cif
_cod_data_source_block RuPY5Me2Cl_PF6
_cod_original_formula_sum 'C29 H25 Cl1 F6 N5 P1 Ru1'
_cod_database_code 1544712
_shelx_estimated_absorpt_t_min 0.923
_shelx_estimated_absorpt_t_max 0.96
_platon_squeeze_void_probe_radius 1.20

loop_
_symmetry_equiv_pos_as_xyz
'x, y, z'
'-x, -y, z+1/2'
'x, -y+1/2, -z'
'-x, y+1/2, -z+1/2'
'-x, -y, -z'
'x, y, -z-1/2'
'-x, y-1/2, z'
'x, -y-1/2, z-1/2'

loop_
_atom_site_label
_atom_site_type_symbol
_atom_site_fract_x
_atom_site_fract_y
_atom_site_fract_z
_atom_site_U_iso_or_equiv
_atom_site_adp_type
_atom_site_occupancy
_atom_site_site_symmetry_order
_atom_site_calc_flag
_atom_site_refinement_flags_posn
_atom_site_refinement_flags_adp
_atom_site_refinement_flags_occupancy
C1 C 0.0898(2) 0.06630(12) 0.86541(10) 0.0254(4) Uani 1 1 d . . .
H1 H 0.1084 0.1201 0.8695 0.03 Uiso 1 1 calc R U .
C2 C -0.0012(3) 0.03115(14) 0.91015(11) 0.0335(5) Uani 1 1 d . . .
H2 H -0.0428 0.06 0.9445 0.04 Uiso 1 1 calc R U .
C3 C -0.0304(3) -0.04698(14) 0.90391(12) 0.0397(6) Uani 1 1 d . . .
H3 H -0.0923 -0.073 0.9339 0.048 Uiso 1 1 calc R U .
C4 C 0.0323(3) -0.08627(12) 0.85327(12) 0.0353(5) Uani 1 1 d . . .
H4 H 0.0131 -0.1399 0.8483 0.042 Uiso 1 1 calc R U .
C5 C 0.1236(2) -0.04825(11) 0.80923(11) 0.0271(4) Uani 1 1 d . . .
C6 C 0.1881(3) -0.08813(15) 0.75 0.0291(7) Uani 1 2 d S T P
C7 C 0.1401(4) -0.17343(17) 0.75 0.0442(9) Uani 1 2 d S T P
H7A H 0.1812 -0.1992 0.7121 0.066 Uiso 0.5 1 calc R U P
H7B H 0.0307 -0.1767 0.7492 0.066 Uiso 1 2 calc R U P
H7C H 0.178 -0.1987 0.7887 0.066 Uiso 0.5 1 calc R U P
C8 C 0.3600(3) -0.08329(15) 0.75 0.0282(6) Uani 1 2 d S T P
C9 C 0.4486(4) -0.14979(18) 0.75 0.0403(8) Uani 1 2 d S T P
H9 H 0.4036 -0.1995 0.75 0.048 Uiso 1 2 calc R U P
C10 C 0.6008(4) -0.14246(19) 0.75 0.0435(9) Uani 1 2 d S T P
H10 H 0.6627 -0.1871 0.75 0.052 Uiso 1 2 calc R U P
C11 C 0.6640(4) -0.06943(19) 0.75 0.0381(8) Uani 1 2 d S T P
H11 H 0.7698 -0.0638 0.75 0.046 Uiso 1 2 calc R U P
C12 C 0.5732(3) -0.00452(16) 0.75 0.0273(6) Uani 1 2 d S T P
C13 C 0.6365(3) 0.07817(15) 0.75 0.0247(6) Uani 1 2 d S T P
C14 C 0.8079(3) 0.07277(19) 0.75 0.0341(7) Uani 1 2 d S T P
H14A H 0.8413 0.045 0.7883 0.051 Uiso 0.5 1 calc R U P
H14B H 0.8507 0.1249 0.75 0.051 Uiso 1 2 calc R U P
H14C H 0.8413 0.045 0.7117 0.051 Uiso 0.5 1 calc R U P
C15 C 0.5841(2) 0.12335(11) 0.80893(10) 0.0248(4) Uani 1 1 d . . .
C16 C 0.6838(2) 0.15607(13) 0.85237(11) 0.0327(5) Uani 1 1 d . . .
H16 H 0.7881 0.1468 0.8481 0.039 Uiso 1 1 calc R U .
C17 C 0.6319(3) 0.20190(14) 0.90165(11) 0.0382(5) Uani 1 1 d . . .
H17 H 0.6996 0.2236 0.9317 0.046 Uiso 1 1 calc R U .
C18 C 0.4805(3) 0.21578(14) 0.90655(10) 0.0333(5) Uani 1 1 d . . .
H18 H 0.442 0.248 0.9394 0.04 Uiso 1 1 calc R U .
C19 C 0.3863(2) 0.18174(11) 0.86265(10) 0.0257(4) Uani 1 1 d . . .
H19 H 0.282 0.1918 0.8658 0.031 Uiso 1 1 calc R U .
N1 N 0.15345(17) 0.02823(9) 0.81628(8) 0.0213(3) Uani 1 1 d . . .
N2 N 0.43475(17) 0.13476(9) 0.81535(8) 0.0215(3) Uani 1 1 d . . .
N3 N 0.4217(3) -0.01176(13) 0.75 0.0243(5) Uani 1 2 d S T P
F1 F 0.17196(15) 0.18437(8) 1.00248(9) 0.0520(4) Uani 1 1 d . . .
F2 F 0.04501(19) 0.24504(9) 0.92380(7) 0.0530(4) Uani 1 1 d . . .
F3 F -0.08064(15) 0.31505(7) 0.99631(7) 0.0384(3) Uani 1 1 d . . .
P1 P 0.04600(8) 0.25 1 0.02691(17) Uani 1 2 d S T P
Cl1 Cl 0.13233(7) 0.19513(3) 0.75 0.02070(14) Uani 1 2 d S T P
Ru1 Ru 0.29102(2) 0.08286(2) 0.75 0.01749(7) Uani 1 2 d S T P

loop_
_atom_site_aniso_label
_atom_site_aniso_U_11
_atom_site_aniso_U_22
_atom_site_aniso_U_33
_atom_site_aniso_U_23
_atom_site_aniso_U_13
_atom_site_aniso_U_12
C1 0.0230(10) 0.0272(10) 0.0259(10) 0.0043(8) -0.0022(8) -0.0006(8)
C2 0.0347(11) 0.0373(12) 0.0283(11) 0.0091(9) 0.0019(9) -0.0018(10)
C3 0.0381(13) 0.0398(13) 0.0411(13) 0.0207(11) 0.0022(11) -0.0056(11)
C4 0.0321(12) 0.0242(10) 0.0497(14) 0.0154(10) -0.0011(10) -0.0030(9)
C5 0.0221(9) 0.0176(9) 0.0415(12) 0.0093(8) -0.0050(9) -0.0004(8)
C6 0.0244(14) 0.0129(12) 0.0499(19) 0 0 0.0005(11)
C7 0.0359(18) 0.0152(13) 0.082(3) 0 0 -0.0031(13)
C8 0.0255(15) 0.0158(13) 0.0433(17) 0 0 0.0013(11)
C9 0.0349(17) 0.0164(13) 0.069(2) 0 0 0.0068(13)
C10 0.0341(18) 0.0235(15) 0.073(3) 0 0 0.0130(14)
C11 0.0202(14) 0.0320(16) 0.062(2) 0 0 0.0090(13)
C12 0.0200(13) 0.0230(14) 0.0390(16) 0 0 0.0036(11)
C13 0.0139(13) 0.0222(13) 0.0380(16) 0 0 0.0015(11)
C14 0.0155(13) 0.0350(17) 0.052(2) 0 0 -0.0004(12)
C15 0.0189(9) 0.0216(9) 0.0341(11) 0.0033(8) -0.0022(8) -0.0004(7)
C16 0.0225(10) 0.0331(11) 0.0424(13) 0.0033(10) -0.0098(9) 0.0010(9)
C17 0.0338(12) 0.0456(13) 0.0352(12) -0.0031(10) -0.0167(10) -0.0035(11)
C18 0.0355(12) 0.0381(12) 0.0262(10) -0.0033(9) -0.0041(9) -0.0025(10)
C19 0.0253(10) 0.0259(10) 0.0257(10) 0.0013(8) -0.0007(8) -0.0014(8)
N1 0.0174(7) 0.0176(7) 0.0290(8) 0.0053(6) -0.0025(6) 0.0009(6)
N2 0.0181(7) 0.0195(7) 0.0269(8) 0.0035(6) -0.0014(6) -0.0012(6)
N3 0.0174(11) 0.0167(10) 0.0388(14) 0 0 0.0026(9)
F1 0.0324(7) 0.0404(8) 0.0834(12) 0.0290(8) 0.0068(8) 0.0118(6)
F2 0.0824(12) 0.0451(8) 0.0315(7) 0.0060(6) 0.0124(8) 0.0202(8)
F3 0.0345(7) 0.0298(7) 0.0509(8) 0.0049(6) 0.0089(6) 0.0075(6)
P1 0.0232(4) 0.0263(4) 0.0312(4) 0.0077(3) 0 0
Cl1 0.0187(3) 0.0144(3) 0.0289(3) 0 0 0.0022(2)
Ru1 0.01414(11) 0.01238(11) 0.02596(12) 0 0 0.00026(7)

loop_
_atom_type_symbol
_atom_type_description
_atom_type_scat_dispersion_real
_atom_type_scat_dispersion_imag
_atom_type_scat_source
C C 0.0033 0.0016 'International Tables Vol C Tables 4.2.6.8 and 6.1.1.4'
H H 0 0 'International Tables Vol C Tables 4.2.6.8 and 6.1.1.4'
N N 0.0061 0.0033 'International Tables Vol C Tables 4.2.6.8 and 6.1.1.4'
F F 0.0171 0.0103 'International Tables Vol C Tables 4.2.6.8 and 6.1.1.4'
P P 0.1023 0.0942 'International Tables Vol C Tables 4.2.6.8 and 6.1.1.4'
Cl Cl 0.1484 0.1585 'International Tables Vol C Tables 4.2.6.8 and 6.1.1.4'
Ru Ru -1.2594 0.8363 'International Tables Vol C Tables 4.2.6.8 and 6.1.1.4'

loop_
_geom_angle_atom_site_label_1
_geom_angle_atom_site_label_2
_geom_angle_atom_site_label_3
_geom_angle
_geom_angle_site_symmetry_1
_geom_angle_site_symmetry_3
N1 C1 C2 123.4(2) . .
N1 C1 H1 118.3 . .
C2 C1 H1 118.3 . .
C1 C2 C3 118.5(2) . .
C1 C2 H2 120.7 . .
C3 C2 H2 120.7 . .
C4 C3 C2 118.6(2) . .
C4 C3 H3 120.7 . .
C2 C3 H3 120.7 . .
C3 C4 C5 120.8(2) . .
C3 C4 H4 119.6 . .
C5 C4 H4 119.6 . .
N1 C5 C4 120.2(2) . .
N1 C5 C6 116.97(19) . .
C4 C5 C6 122.8(2) . .
C5 C6 C5 108.0(2) 6_557 .
C5 C6 C7 109.17(16) 6_557 .
C5 C6 C7 109.16(16) . .
C5 C6 C8 110.57(16) 6_557 .
C5 C6 C8 110.57(16) . .
C7 C6 C8 109.3(2) . .
C6 C7 H7A 109.5 . .
C6 C7 H7B 109.5 . .
H7A C7 H7B 109.5 . .
C6 C7 H7C 109.5 . .
H7A C7 H7C 109.5 . .
H7B C7 H7C 109.5 . .
N3 C8 C9 121.4(3) . .
N3 C8 C6 117.2(2) . .
C9 C8 C6 121.4(3) . .
C10 C9 C8 119.2(3) . .
C10 C9 H9 120.4 . .
C8 C9 H9 120.4 . .
C9 C10 C11 119.4(3) . .
C9 C10 H10 120.3 . .
C11 C10 H10 120.3 . .
C10 C11 C12 120.1(3) . .
C10 C11 H11 120 . .
C12 C11 H11 120 . .
N3 C12 C11 120.6(3) . .
N3 C12 C13 116.9(2) . .
C11 C12 C13 122.6(3) . .
C15 C13 C15 107.0(2) . 6_557
C15 C13 C14 109.63(15) . .
C15 C13 C14 109.63(15) 6_557 .
C15 C13 C12 111.25(15) . .
C15 C13 C12 111.25(15) 6_557 .
C14 C13 C12 108.1(2) . .
C13 C14 H14A 109.5 . .
C13 C14 H14B 109.5 . .
H14A C14 H14B 109.5 . .
C13 C14 H14C 109.5 . .
H14A C14 H14C 109.5 . .
H14B C14 H14C 109.5 . .
N2 C15 C16 120.38(19) . .
N2 C15 C13 117.04(18) . .
C16 C15 C13 122.46(19) . .
C17 C16 C15 120.4(2) . .
C17 C16 H16 119.8 . .
C15 C16 H16 119.8 . .
C18 C17 C16 119.0(2) . .
C18 C17 H17 120.5 . .
C16 C17 H17 120.5 . .
C19 C18 C17 118.4(2) . .
C19 C18 H18 120.8 . .
C17 C18 H18 120.8 . .
N2 C19 C18 123.29(19) . .
N2 C19 H19 118.4 . .
C18 C19 H19 118.4 . .
C1 N1 C5 118.49(17) . .
C1 N1 Ru1 122.36(13) . .
C5 N1 Ru1 119.13(14) . .
C19 N2 C15 118.40(17) . .
C19 N2 Ru1 122.87(13) . .
C15 N2 Ru1 118.69(13) . .
C8 N3 C12 119.3(2) . .
C8 N3 Ru1 120.49(19) . .
C12 N3 Ru1 120.19(18) . .
F2 P1 F2 179.36(14) . 3_557
F2 P1 F3 90.36(8) . 3_557
F2 P1 F3 89.18(8) 3_557 3_557
F2 P1 F3 89.19(8) . .
F2 P1 F3 90.36(8) 3_557 .
F3 P1 F3 89.86(10) 3_557 .
F2 P1 F1 90.55(9) . 3_557
F2 P1 F1 89.89(9) 3_557 3_557
F3 P1 F1 179.01(9) 3_557 3_557
F3 P1 F1 89.78(7) . 3_557
F2 P1 F1 89.89(9) . .
F2 P1 F1 90.56(9) 3_557 .
F3 P1 F1 89.78(7) 3_557 .
F3 P1 F1 179.01(9) . .
F1 P1 F1 90.60(11) 3_557 .
N3 Ru1 N2 89.62(7) . .
N3 Ru1 N2 89.62(7) . 6_557
N2 Ru1 N2 82.15(9) . 6_557
N3 Ru1 N1 88.45(7) . .
N2 Ru1 N1 97.11(6) . .
N2 Ru1 N1 177.93(6) 6_557 .
N3 Ru1 N1 88.45(7) . 6_557
N2 Ru1 N1 177.93(6) . 6_557
N2 Ru1 N1 97.11(6) 6_557 6_557
N1 Ru1 N1 83.56(9) . 6_557
N3 Ru1 Cl1 179.38(7) . .
N2 Ru1 Cl1 90.85(5) . .
N2 Ru1 Cl1 90.85(5) 6_557 .
N1 Ru1 Cl1 91.09(4) . .
N1 Ru1 Cl1 91.09(4) 6_557 .

loop_
_geom_bond_atom_site_label_1
_geom_bond_atom_site_label_2
_geom_bond_distance
_geom_bond_site_symmetry_2
C1 N1 1.347(3) .
C1 C2 1.381(3) .
C1 H1 0.95 .
C2 C3 1.384(3) .
C2 H2 0.95 .
C3 C4 1.378(4) .
C3 H3 0.95 .
C4 C5 1.396(3) .
C4 H4 0.95 .
C5 N1 1.359(2) .
C5 C6 1.531(3) .
C6 C5 1.531(3) 6_557
C6 C7 1.538(4) .
C6 C8 1.538(4) .
C7 H7A 0.98 .
C7 H7B 0.98 .
C7 H7C 0.98 .
C8 N3 1.356(3) .
C8 C9 1.398(4) .
C9 C10 1.366(5) .
C9 H9 0.95 .
C10 C11 1.385(5) .
C10 H10 0.95 .
C11 C12 1.387(4) .
C11 H11 0.95 .
C12 N3 1.359(3) .
C12 C13 1.540(4) .
C13 C15 1.533(3) .
C13 C15 1.533(3) 6_557
C13 C14 1.535(4) .
C14 H14A 0.98 .
C14 H14B 0.98 .
C14 H14C 0.98 .
C15 N2 1.356(2) .
C15 C16 1.393(3) .
C16 C17 1.381(3) .
C16 H16 0.95 .
C17 C18 1.378(3) .
C17 H17 0.95 .
C18 C19 1.378(3) .
C18 H18 0.95 .
C19 N2 1.352(3) .
C19 H19 0.95 .
N1 Ru1 2.0802(16) .
N2 Ru1 2.0796(16) .
N3 Ru1 2.012(2) .
F1 P1 1.6004(14) .
F2 P1 1.5957(15) .
F3 P1 1.5986(13) .
P1 F2 1.5957(15) 3_557
P1 F3 1.5986(13) 3_557
P1 F1 1.6003(14) 3_557
Cl1 Ru1 2.4064(7) .
Ru1 N2 2.0796(16) 6_557
Ru1 N1 2.0802(16) 6_557

loop_
_geom_torsion_atom_site_label_1
_geom_torsion_atom_site_label_2
_geom_torsion_atom_site_label_3
_geom_torsion_atom_site_label_4
_geom_torsion
_geom_torsion_site_symmetry_1
_geom_torsion_site_symmetry_4
N1 C1 C2 C3 -0.9(3) . .
C1 C2 C3 C4 -0.1(3) . .
C2 C3 C4 C5 0.1(3) . .
C3 C4 C5 N1 0.8(3) . .
C3 C4 C5 C6 -176.2(2) . .
N1 C5 C6 C5 -60.4(3) . 6_557
C4 C5 C6 C5 116.7(2) . 6_557
N1 C5 C6 C7 -179.0(2) . .
C4 C5 C6 C7 -1.9(3) . .
N1 C5 C6 C8 60.7(2) . .
C4 C5 C6 C8 -122.2(2) . .
C5 C6 C8 N3 59.79(15) 6_557 .
C5 C6 C8 N3 -59.80(15) . .
C7 C6 C8 N3 180 . .
C5 C6 C8 C9 -120.21(15) 6_557 .
C5 C6 C8 C9 120.20(15) . .
C7 C6 C8 C9 0 . .
N3 C8 C9 C10 0 . .
C6 C8 C9 C10 180 . .
C8 C9 C10 C11 0 . .
C9 C10 C11 C12 0 . .
C10 C11 C12 N3 0 . .
C10 C11 C12 C13 180 . .
N3 C12 C13 C15 59.60(15) . .
C11 C12 C13 C15 -120.40(15) . .
N3 C12 C13 C15 -59.60(15) . 6_557
C11 C12 C13 C15 120.40(15) . 6_557
N3 C12 C13 C14 180 . .
C11 C12 C13 C14 0 . .
C15 C13 C15 N2 59.8(3) 6_557 .
C14 C13 C15 N2 178.62(18) . .
C12 C13 C15 N2 -61.9(2) . .
C15 C13 C15 C16 -116.1(2) 6_557 .
C14 C13 C15 C16 2.7(3) . .
C12 C13 C15 C16 122.2(2) . .
N2 C15 C16 C17 -1.4(3) . .
C13 C15 C16 C17 174.3(2) . .
C15 C16 C17 C18 -1.1(4) . .
C16 C17 C18 C19 1.4(4) . .
C17 C18 C19 N2 0.7(3) . .
C2 C1 N1 C5 1.8(3) . .
C2 C1 N1 Ru1 -179.63(16) . .
C4 C5 N1 C1 -1.8(3) . .
C6 C5 N1 C1 175.42(18) . .
C4 C5 N1 Ru1 179.64(15) . .
C6 C5 N1 Ru1 -3.2(2) . .
C18 C19 N2 C15 -3.1(3) . .
C18 C19 N2 Ru1 179.34(16) . .
C16 C15 N2 C19 3.4(3) . .
C13 C15 N2 C19 -172.55(17) . .
C16 C15 N2 Ru1 -178.91(15) . .
C13 C15 N2 Ru1 5.1(2) . .
C9 C8 N3 C12 0 . .
C6 C8 N3 C12 180 . .
C9 C8 N3 Ru1 180 . .
C6 C8 N3 Ru1 0 . .
C11 C12 N3 C8 0 . .
C13 C12 N3 C8 180 . .
C11 C12 N3 Ru1 180 . .
C13 C12 N3 Ru1 0 . .

loop_
_platon_squeeze_void_nr
_platon_squeeze_void_average_x
_platon_squeeze_void_average_y
_platon_squeeze_void_average_z
_platon_squeeze_void_volume
_platon_squeeze_void_count_electrons
_platon_squeeze_void_content
1 0.500 0.500 0.000 174 45 ' '
2 0.500 0.500 0.500 174 45 ' '
3 0.500 1.000 0.500 174 45 ' '
4 0.500 1.000 1.000 174 45 ' '
